data_7117227
loop_
_publ_author_name
'Qian Gao'
'Peng Zhou'
'Feng Liu'
'Wen-Juan Hao'
'Changsheng Yao'
'Bo Jiang'
'Shu-Jiang Tu'

_publ_section_title
;
 Cobalt(II)/silver relay catalytic isocyanide insertion/cycloaddition
 cascades: a new access to pyrrolo[2,3-b]indoles
;
_journal_name_full Chem.Commun.
_journal_page_first 9519
_journal_paper_doi 10.1039/C5cc02754C
_journal_volume 51
_journal_year 2015
_chemical_formula_sum 'C28 H31 N3'
_chemical_formula_weight 409.56
_chemical_name_systematic
; 
 ? 
;
_space_group_IT_number 15
_symmetry_cell_setting monoclinic
_symmetry_space_group_name_Hall '-C 2yc'
_symmetry_space_group_name_H-M 'C 1 2/c 1'
_atom_sites_solution_hydrogens geom
_atom_sites_solution_primary direct
_atom_sites_solution_secondary difmap
_audit_creation_method SHELXL-97
_audit_update_record
;
2015-04-02 deposited with the CCDC.
2015-04-28 downloaded from the CCDC.
;
_cell_angle_alpha 90.00
_cell_angle_beta 121.270(3)
_cell_angle_gamma 90.00
_cell_formula_units_Z 8
_cell_length_a 31.282(3)
_cell_length_b 8.8017(7)
_cell_length_c 19.4725(19)
_cell_measurement_reflns_used 1867
_cell_measurement_temperature 293(2)
_cell_measurement_theta_max 21.7270
_cell_measurement_theta_min 3.2270
_cell_volume 4582.6(7)
_computing_cell_refinement 'Bruker FRAMBO'
_computing_data_collection 'Bruker FRAMBO'
_computing_data_reduction 'Bruker SAINT'
_computing_molecular_graphics 'Bruker SHELXTL'
_computing_publication_material 'Bruker SHELXTL'
_computing_structure_refinement 'SHELXL-97 (Sheldrick, 1997)'
_computing_structure_solution 'SHELXS-97 (Sheldrick, 1990)'
_diffrn_ambient_temperature 293(2)
_diffrn_measured_fraction_theta_full 0.999
_diffrn_measured_fraction_theta_max 0.999
_diffrn_measurement_device_type 'CCD area detector'
_diffrn_measurement_method 'phi and omega scans'
_diffrn_radiation_monochromator graphite
_diffrn_radiation_source 'fine-focus sealed tube'
_diffrn_radiation_type MoK\a
_diffrn_radiation_wavelength 0.71073
_diffrn_reflns_av_R_equivalents 0.1087
_diffrn_reflns_av_sigmaI/netI 0.1003
_diffrn_reflns_limit_h_max 34
_diffrn_reflns_limit_h_min -37
_diffrn_reflns_limit_k_max 10
_diffrn_reflns_limit_k_min -10
_diffrn_reflns_limit_l_max 23
_diffrn_reflns_limit_l_min -20
_diffrn_reflns_number 15177
_diffrn_reflns_theta_full 25.02
_diffrn_reflns_theta_max 25.02
_diffrn_reflns_theta_min 2.44
_exptl_absorpt_coefficient_mu 0.070
_exptl_absorpt_correction_T_max 0.9746
_exptl_absorpt_correction_T_min 0.9692
_exptl_absorpt_correction_type multi-scan
_exptl_absorpt_process_details sadabs
_exptl_crystal_colour red
_exptl_crystal_density_diffrn 1.187
_exptl_crystal_density_method 'not measured'
_exptl_crystal_description block
_exptl_crystal_F_000 1760
_exptl_crystal_size_max 0.45
_exptl_crystal_size_mid 0.40
_exptl_crystal_size_min 0.37
_refine_diff_density_max 0.233
_refine_diff_density_min -0.188
_refine_diff_density_rms 0.045
_refine_ls_extinction_coef 0.0023(5)
_refine_ls_extinction_expression Fc^*^=kFc[1+0.001xFc^2^\l^3^/sin(2\q)]^-1/4^
_refine_ls_extinction_method SHELXL
_refine_ls_goodness_of_fit_ref 1.000
_refine_ls_hydrogen_treatment mixed
_refine_ls_matrix_type full
_refine_ls_number_parameters 281
_refine_ls_number_reflns 4054
_refine_ls_number_restraints 0
_refine_ls_restrained_S_all 1.000
_refine_ls_R_factor_all 0.1276
_refine_ls_R_factor_gt 0.0697
_refine_ls_shift/su_max 0.000
_refine_ls_shift/su_mean 0.000
_refine_ls_structure_factor_coef Fsqd
_refine_ls_weighting_details 'calc w=1/[\s^2^(Fo^2^)+(0.0876P)^2^+0.4143P] where P=(Fo^2^+2Fc^2^)/3'
_refine_ls_weighting_scheme calc
_refine_ls_wR_factor_gt 0.1612
_refine_ls_wR_factor_ref 0.2090
_reflns_number_gt 2203
_reflns_number_total 4054
_reflns_threshold_expression >2sigma(I)
_cod_data_source_file c5cc02754c2.cif
_cod_data_source_block 141015e
_cod_original_cell_volume 4582.7(7)
_cod_original_sg_symbol_H-M C2/c
_cod_database_code 7117227

loop_
_symmetry_equiv_pos_as_xyz
'x, y, z'
'-x, y, -z+1/2'
'x+1/2, y+1/2, z'
'-x+1/2, y+1/2, -z+1/2'
'-x, -y, -z'
'x, -y, z-1/2'
'-x+1/2, -y+1/2, -z'
'x+1/2, -y+1/2, z-1/2'

loop_
_atom_site_label
_atom_site_type_symbol
_atom_site_fract_x
_atom_site_fract_y
_atom_site_fract_z
_atom_site_U_iso_or_equiv
_atom_site_adp_type
_atom_site_occupancy
_atom_site_symmetry_multiplicity
_atom_site_calc_flag
_atom_site_refinement_flags
_atom_site_disorder_assembly
_atom_site_disorder_group
N1 N 0.11588(10) 0.3468(2) 0.08028(16) 0.0545(7) Uani 1 1 d . . .
N2 N 0.07391(10) 0.4362(3) 0.14936(16) 0.0553(7) Uani 1 1 d . . .
N3 N 0.15229(11) 0.3627(3) 0.00317(16) 0.0590(8) Uani 1 1 d . . .
C1 C 0.12352(13) 0.4229(3) 0.02242(19) 0.0517(8) Uani 1 1 d . . .
C2 C 0.09385(11) 0.5683(3) 0.00056(18) 0.0438(7) Uani 1 1 d . . .
C3 C 0.07239(11) 0.5726(3) 0.04502(18) 0.0450(7) Uani 1 1 d . . .
C4 C 0.08784(12) 0.4393(3) 0.09736(19) 0.0482(8) Uani 1 1 d . . .
C5 C 0.04337(11) 0.6601(3) 0.06967(18) 0.0477(8) Uani 1 1 d . . .
C6 C 0.04665(12) 0.5755(3) 0.13392(19) 0.0498(8) Uani 1 1 d . . .
C7 C 0.02458(13) 0.6291(4) 0.1742(2) 0.0623(9) Uani 1 1 d . . .
H7 H 0.0272 0.5755 0.2174 0.075 Uiso 1 1 calc R . .
C8 C -0.00160(14) 0.7642(4) 0.1495(2) 0.0705(11) Uani 1 1 d . . .
H8 H -0.0168 0.8012 0.1764 0.085 Uiso 1 1 calc R . .
C9 C -0.00566(14) 0.8452(4) 0.0860(2) 0.0709(11) Uani 1 1 d . . .
H9 H -0.0237 0.9354 0.0702 0.085 Uiso 1 1 calc R . .
C10 C 0.01702(12) 0.7933(3) 0.0453(2) 0.0593(9) Uani 1 1 d . . .
H10 H 0.0144 0.8478 0.0023 0.071 Uiso 1 1 calc R . .
C11 C 0.14656(13) 0.2201(3) 0.1297(2) 0.0537(9) Uani 1 1 d . . .
H11 H 0.1613 0.1710 0.1016 0.064 Uiso 1 1 calc R . .
C12 C 0.11577(15) 0.1031(3) 0.1416(2) 0.0679(10) Uani 1 1 d . . .
H12A H 0.0911 0.0607 0.0900 0.081 Uiso 1 1 calc R . .
H12B H 0.0982 0.1516 0.1646 0.081 Uiso 1 1 calc R . .
C13 C 0.14846(17) -0.0241(4) 0.1969(2) 0.0815(12) Uani 1 1 d . . .
H13A H 0.1279 -0.0938 0.2060 0.098 Uiso 1 1 calc R . .
H13B H 0.1628 -0.0801 0.1708 0.098 Uiso 1 1 calc R . .
C14 C 0.18977(15) 0.0344(4) 0.2762(2) 0.0700(10) Uani 1 1 d . . .
H14A H 0.2111 -0.0494 0.3078 0.084 Uiso 1 1 calc R . .
H14B H 0.1756 0.0793 0.3055 0.084 Uiso 1 1 calc R . .
C15 C 0.22062(14) 0.1514(4) 0.2647(2) 0.0673(10) Uani 1 1 d . . .
H15A H 0.2385 0.1026 0.2424 0.081 Uiso 1 1 calc R . .
H15B H 0.2451 0.1935 0.3165 0.081 Uiso 1 1 calc R . .
C16 C 0.18905(13) 0.2782(3) 0.2098(2) 0.0634(10) Uani 1 1 d . . .
H16A H 0.2100 0.3454 0.2004 0.076 Uiso 1 1 calc R . .
H16B H 0.1752 0.3367 0.2360 0.076 Uiso 1 1 calc R . .
C17 C 0.16565(13) 0.4353(3) -0.05028(19) 0.0523(9) Uani 1 1 d . . .
H17 H 0.1423 0.5189 -0.0785 0.063 Uiso 1 1 calc R . .
C18 C 0.21746(16) 0.4988(4) -0.0013(2) 0.0792(11) Uani 1 1 d . . .
H18A H 0.2403 0.4184 0.0311 0.095 Uiso 1 1 calc R . .
H18B H 0.2181 0.5759 0.0348 0.095 Uiso 1 1 calc R . .
C19 C 0.23506(17) 0.5684(4) -0.0541(3) 0.0825(12) Uani 1 1 d . . .
H19A H 0.2146 0.6562 -0.0820 0.099 Uiso 1 1 calc R . .
H19B H 0.2694 0.6024 -0.0207 0.099 Uiso 1 1 calc R . .
C20 C 0.23173(17) 0.4558(4) -0.1140(3) 0.0816(13) Uani 1 1 d . . .
H20A H 0.2549 0.3732 -0.0862 0.098 Uiso 1 1 calc R . .
H20B H 0.2412 0.5042 -0.1489 0.098 Uiso 1 1 calc R . .
C21 C 0.1795(2) 0.3934(4) -0.1637(2) 0.0848(14) Uani 1 1 d . . .
H21A H 0.1787 0.3170 -0.2002 0.102 Uiso 1 1 calc R . .
H21B H 0.1569 0.4745 -0.1956 0.102 Uiso 1 1 calc R . .
C22 C 0.16195(16) 0.3232(3) -0.1112(2) 0.0664(10) Uani 1 1 d . . .
H22A H 0.1275 0.2900 -0.1447 0.080 Uiso 1 1 calc R . .
H22B H 0.1823 0.2348 -0.0838 0.080 Uiso 1 1 calc R . .
C23 C 0.09113(11) 0.6898(3) -0.05455(18) 0.0425(7) Uani 1 1 d . . .
C24 C 0.11390(15) 0.8260(3) -0.0235(2) 0.0678(10) Uani 1 1 d . . .
H24 H 0.1303 0.8414 0.0317 0.081 Uiso 1 1 calc R . .
C25 C 0.11319(17) 0.9403(4) -0.0717(3) 0.0781(12) Uani 1 1 d . . .
H25 H 0.1290 1.0320 -0.0490 0.094 Uiso 1 1 calc R . .
C26 C 0.08963(15) 0.9208(4) -0.1519(3) 0.0687(11) Uani 1 1 d . . .
H26 H 0.0891 0.9988 -0.1846 0.082 Uiso 1 1 calc R . .
C27 C 0.06667(15) 0.7867(5) -0.1849(2) 0.0849(12) Uani 1 1 d . . .
H27 H 0.0507 0.7721 -0.2401 0.102 Uiso 1 1 calc R . .
C28 C 0.06706(15) 0.6731(4) -0.1368(2) 0.0781(12) Uani 1 1 d . . .
H28 H 0.0507 0.5824 -0.1600 0.094 Uiso 1 1 calc R . .

loop_
_atom_site_aniso_label
_atom_site_aniso_U_11
_atom_site_aniso_U_22
_atom_site_aniso_U_33
_atom_site_aniso_U_23
_atom_site_aniso_U_13
_atom_site_aniso_U_12
N1 0.088(2) 0.0440(13) 0.0510(17) 0.0141(12) 0.0499(17) 0.0128(13)
N2 0.0788(19) 0.0518(14) 0.0488(17) 0.0118(12) 0.0425(17) 0.0082(13)
N3 0.091(2) 0.0496(15) 0.0522(18) 0.0137(13) 0.0480(18) 0.0149(15)
C1 0.076(2) 0.0438(16) 0.044(2) 0.0080(14) 0.037(2) 0.0060(16)
C2 0.0550(18) 0.0449(15) 0.0326(17) 0.0032(13) 0.0234(16) 0.0002(14)
C3 0.0583(18) 0.0449(15) 0.0320(16) 0.0060(13) 0.0237(16) 0.0035(14)
C4 0.064(2) 0.0445(16) 0.0427(19) 0.0066(14) 0.0327(18) 0.0025(15)
C5 0.0549(18) 0.0499(16) 0.0445(19) 0.0080(15) 0.0301(17) 0.0023(15)
C6 0.0573(19) 0.0555(17) 0.0425(19) 0.0083(15) 0.0300(17) 0.0020(16)
C7 0.077(2) 0.075(2) 0.046(2) 0.0128(17) 0.039(2) 0.0083(19)
C8 0.084(3) 0.085(2) 0.066(3) 0.012(2) 0.055(2) 0.019(2)
C9 0.084(3) 0.073(2) 0.069(3) 0.022(2) 0.049(2) 0.032(2)
C10 0.066(2) 0.067(2) 0.051(2) 0.0173(17) 0.035(2) 0.0173(17)
C11 0.087(2) 0.0369(15) 0.049(2) 0.0100(14) 0.044(2) 0.0121(16)
C12 0.095(3) 0.0480(17) 0.048(2) 0.0114(16) 0.028(2) -0.0039(18)
C13 0.121(3) 0.0501(19) 0.060(3) 0.0181(18) 0.038(3) 0.002(2)
C14 0.095(3) 0.068(2) 0.041(2) 0.0159(18) 0.031(2) 0.011(2)
C15 0.075(2) 0.071(2) 0.051(2) 0.0054(18) 0.029(2) 0.0193(19)
C16 0.076(2) 0.0474(17) 0.074(3) 0.0048(18) 0.044(2) 0.0021(17)
C17 0.080(2) 0.0449(16) 0.048(2) 0.0111(14) 0.044(2) 0.0151(16)
C18 0.111(3) 0.074(2) 0.058(3) -0.011(2) 0.048(3) -0.018(2)
C19 0.098(3) 0.087(2) 0.075(3) -0.004(2) 0.054(3) -0.023(2)
C20 0.115(4) 0.072(2) 0.097(3) 0.022(2) 0.083(3) 0.020(2)
C21 0.162(5) 0.060(2) 0.066(3) -0.0076(19) 0.082(3) -0.011(3)
C22 0.106(3) 0.0559(18) 0.049(2) -0.0045(16) 0.048(2) -0.0119(19)
C23 0.0565(18) 0.0410(15) 0.0370(18) 0.0073(13) 0.0291(16) 0.0081(14)
C24 0.108(3) 0.0515(18) 0.053(2) -0.0063(17) 0.049(2) -0.011(2)
C25 0.127(4) 0.0475(19) 0.078(3) 0.0039(19) 0.066(3) -0.013(2)
C26 0.083(3) 0.063(2) 0.076(3) 0.034(2) 0.052(3) 0.017(2)
C27 0.095(3) 0.102(3) 0.037(2) 0.023(2) 0.021(2) -0.017(3)
C28 0.093(3) 0.083(2) 0.035(2) 0.0090(19) 0.017(2) -0.026(2)

loop_
_atom_type_symbol
_atom_type_description
_atom_type_scat_dispersion_real
_atom_type_scat_dispersion_imag
_atom_type_scat_source
C C 0.0033 0.0016 'International Tables Vol C Tables 4.2.6.8 and 6.1.1.4'
H H 0.0000 0.0000 'International Tables Vol C Tables 4.2.6.8 and 6.1.1.4'
N N 0.0061 0.0033 'International Tables Vol C Tables 4.2.6.8 and 6.1.1.4'

loop_
_geom_angle_atom_site_label_1
_geom_angle_atom_site_label_2
_geom_angle_atom_site_label_3
_geom_angle
_geom_angle_site_symmetry_1
_geom_angle_site_symmetry_3
C4 N1 C1 107.8(2) . .
C4 N1 C11 125.7(2) . .
C1 N1 C11 123.6(2) . .
C4 N2 C6 102.9(2) . .
C1 N3 C17 123.0(2) . .
N3 C1 N1 118.4(3) . .
N3 C1 C2 134.8(3) . .
N1 C1 C2 106.8(2) . .
C3 C2 C23 125.8(2) . .
C3 C2 C1 106.4(2) . .
C23 C2 C1 127.7(2) . .
C2 C3 C5 146.8(3) . .
C2 C3 C4 109.4(2) . .
C5 C3 C4 103.5(2) . .
N2 C4 N1 134.6(3) . .
N2 C4 C3 116.0(3) . .
N1 C4 C3 109.4(2) . .
C10 C5 C6 120.9(3) . .
C10 C5 C3 135.1(3) . .
C6 C5 C3 104.1(2) . .
C7 C6 C5 119.9(3) . .
C7 C6 N2 126.6(3) . .
C5 C6 N2 113.5(2) . .
C6 C7 C8 118.8(3) . .
C6 C7 H7 120.6 . .
C8 C7 H7 120.6 . .
C9 C8 C7 121.4(3) . .
C9 C8 H8 119.3 . .
C7 C8 H8 119.3 . .
C8 C9 C10 120.5(3) . .
C8 C9 H9 119.8 . .
C10 C9 H9 119.8 . .
C5 C10 C9 118.5(3) . .
C5 C10 H10 120.7 . .
C9 C10 H10 120.7 . .
N1 C11 C12 111.7(3) . .
N1 C11 C16 110.2(2) . .
C12 C11 C16 111.0(3) . .
N1 C11 H11 107.9 . .
C12 C11 H11 107.9 . .
C16 C11 H11 107.9 . .
C11 C12 C13 111.3(3) . .
C11 C12 H12A 109.4 . .
C13 C12 H12A 109.4 . .
C11 C12 H12B 109.4 . .
C13 C12 H12B 109.4 . .
H12A C12 H12B 108.0 . .
C14 C13 C12 112.3(3) . .
C14 C13 H13A 109.1 . .
C12 C13 H13A 109.1 . .
C14 C13 H13B 109.1 . .
C12 C13 H13B 109.1 . .
H13A C13 H13B 107.9 . .
C13 C14 C15 111.0(3) . .
C13 C14 H14A 109.4 . .
C15 C14 H14A 109.4 . .
C13 C14 H14B 109.4 . .
C15 C14 H14B 109.4 . .
H14A C14 H14B 108.0 . .
C14 C15 C16 112.2(3) . .
C14 C15 H15A 109.2 . .
C16 C15 H15A 109.2 . .
C14 C15 H15B 109.2 . .
C16 C15 H15B 109.2 . .
H15A C15 H15B 107.9 . .
C15 C16 C11 112.4(3) . .
C15 C16 H16A 109.1 . .
C11 C16 H16A 109.1 . .
C15 C16 H16B 109.1 . .
C11 C16 H16B 109.1 . .
H16A C16 H16B 107.8 . .
N3 C17 C22 110.1(2) . .
N3 C17 C18 109.0(3) . .
C22 C17 C18 111.2(3) . .
N3 C17 H17 108.8 . .
C22 C17 H17 108.8 . .
C18 C17 H17 108.8 . .
C17 C18 C19 111.8(3) . .
C17 C18 H18A 109.3 . .
C19 C18 H18A 109.3 . .
C17 C18 H18B 109.3 . .
C19 C18 H18B 109.3 . .
H18A C18 H18B 107.9 . .
C20 C19 C18 110.9(3) . .
C20 C19 H19A 109.5 . .
C18 C19 H19A 109.5 . .
C20 C19 H19B 109.5 . .
C18 C19 H19B 109.5 . .
H19A C19 H19B 108.0 . .
C19 C20 C21 111.0(3) . .
C19 C20 H20A 109.4 . .
C21 C20 H20A 109.4 . .
C19 C20 H20B 109.4 . .
C21 C20 H20B 109.4 . .
H20A C20 H20B 108.0 . .
C20 C21 C22 111.5(3) . .
C20 C21 H21A 109.3 . .
C22 C21 H21A 109.3 . .
C20 C21 H21B 109.3 . .
C22 C21 H21B 109.3 . .
H21A C21 H21B 108.0 . .
C17 C22 C21 111.0(2) . .
C17 C22 H22A 109.4 . .
C21 C22 H22A 109.4 . .
C17 C22 H22B 109.4 . .
C21 C22 H22B 109.4 . .
H22A C22 H22B 108.0 . .
C24 C23 C28 116.9(3) . .
C24 C23 C2 119.4(3) . .
C28 C23 C2 123.6(3) . .
C23 C24 C25 121.6(3) . .
C23 C24 H24 119.2 . .
C25 C24 H24 119.2 . .
C26 C25 C24 120.3(3) . .
C26 C25 H25 119.8 . .
C24 C25 H25 119.8 . .
C25 C26 C27 119.7(3) . .
C25 C26 H26 120.2 . .
C27 C26 H26 120.2 . .
C26 C27 C28 119.9(4) . .
C26 C27 H27 120.1 . .
C28 C27 H27 120.1 . .
C27 C28 C23 121.6(3) . .
C27 C28 H28 119.2 . .
C23 C28 H28 119.2 . .

loop_
_geom_bond_atom_site_label_1
_geom_bond_atom_site_label_2
_geom_bond_distance
_geom_bond_site_symmetry_2
N1 C4 1.358(3) .
N1 C1 1.433(3) .
N1 C11 1.460(4) .
N2 C4 1.294(4) .
N2 C6 1.434(4) .
N3 C1 1.257(4) .
N3 C17 1.455(4) .
C1 C2 1.507(4) .
C2 C3 1.343(4) .
C2 C23 1.486(4) .
C3 C5 1.449(4) .
C3 C4 1.462(4) .
C5 C10 1.368(4) .
C5 C6 1.413(4) .
C6 C7 1.370(4) .
C7 C8 1.381(4) .
C7 H7 0.9300 .
C8 C9 1.375(4) .
C8 H8 0.9300 .
C9 C10 1.388(4) .
C9 H9 0.9300 .
C10 H10 0.9300 .
C11 C12 1.508(4) .
C11 C16 1.520(5) .
C11 H11 0.9800 .
C12 C13 1.521(5) .
C12 H12A 0.9700 .
C12 H12B 0.9700 .
C13 C14 1.500(5) .
C13 H13A 0.9700 .
C13 H13B 0.9700 .
C14 C15 1.505(5) .
C14 H14A 0.9700 .
C14 H14B 0.9700 .
C15 C16 1.506(4) .
C15 H15A 0.9700 .
C15 H15B 0.9700 .
C16 H16A 0.9700 .
C16 H16B 0.9700 .
C17 C22 1.500(4) .
C17 C18 1.498(5) .
C17 H17 0.9800 .
C18 C19 1.524(5) .
C18 H18A 0.9700 .
C18 H18B 0.9700 .
C19 C20 1.492(5) .
C19 H19A 0.9700 .
C19 H19B 0.9700 .
C20 C21 1.505(6) .
C20 H20A 0.9700 .
C20 H20B 0.9700 .
C21 C22 1.521(4) .
C21 H21A 0.9700 .
C21 H21B 0.9700 .
C22 H22A 0.9700 .
C22 H22B 0.9700 .
C23 C24 1.364(4) .
C23 C28 1.379(4) .
C24 C25 1.368(4) .
C24 H24 0.9300 .
C25 C26 1.349(5) .
C25 H25 0.9300 .
C26 C27 1.358(5) .
C26 H26 0.9300 .
C27 C28 1.366(4) .
C27 H27 0.9300 .
C28 H28 0.9300 .

loop_
_geom_torsion_atom_site_label_1
_geom_torsion_atom_site_label_2
_geom_torsion_atom_site_label_3
_geom_torsion_atom_site_label_4
_geom_torsion
_geom_torsion_site_symmetry_1
_geom_torsion_site_symmetry_2
_geom_torsion_site_symmetry_3
_geom_torsion_site_symmetry_4
C17 N3 C1 N1 -175.3(3) . . . .
C17 N3 C1 C2 2.2(6) . . . .
C4 N1 C1 N3 174.0(3) . . . .
C11 N1 C1 N3 12.4(5) . . . .
C4 N1 C1 C2 -4.2(3) . . . .
C11 N1 C1 C2 -165.8(3) . . . .
N3 C1 C2 C3 -176.4(4) . . . .
N1 C1 C2 C3 1.3(3) . . . .
N3 C1 C2 C23 -0.4(6) . . . .
N1 C1 C2 C23 177.3(3) . . . .
C23 C2 C3 C5 -2.9(7) . . . .
C1 C2 C3 C5 173.2(5) . . . .
C23 C2 C3 C4 -174.2(3) . . . .
C1 C2 C3 C4 1.9(3) . . . .
C6 N2 C4 N1 177.6(3) . . . .
C6 N2 C4 C3 0.0(4) . . . .
C1 N1 C4 N2 -172.2(4) . . . .
C11 N1 C4 N2 -11.1(6) . . . .
C1 N1 C4 C3 5.4(3) . . . .
C11 N1 C4 C3 166.5(3) . . . .
C2 C3 C4 N2 173.4(3) . . . .
C5 C3 C4 N2 -1.7(4) . . . .
C2 C3 C4 N1 -4.7(4) . . . .
C5 C3 C4 N1 -179.8(3) . . . .
C2 C3 C5 C10 10.6(8) . . . .
C4 C3 C5 C10 -177.9(4) . . . .
C2 C3 C5 C6 -169.0(5) . . . .
C4 C3 C5 C6 2.5(3) . . . .
C10 C5 C6 C7 -2.1(5) . . . .
C3 C5 C6 C7 177.6(3) . . . .
C10 C5 C6 N2 177.6(3) . . . .
C3 C5 C6 N2 -2.7(3) . . . .
C4 N2 C6 C7 -178.6(3) . . . .
C4 N2 C6 C5 1.7(4) . . . .
C5 C6 C7 C8 1.5(5) . . . .
N2 C6 C7 C8 -178.1(3) . . . .
C6 C7 C8 C9 -0.3(6) . . . .
C7 C8 C9 C10 -0.6(6) . . . .
C6 C5 C10 C9 1.2(5) . . . .
C3 C5 C10 C9 -178.3(3) . . . .
C8 C9 C10 C5 0.0(6) . . . .
C4 N1 C11 C12 58.9(4) . . . .
C1 N1 C11 C12 -142.8(3) . . . .
C4 N1 C11 C16 -64.9(4) . . . .
C1 N1 C11 C16 93.3(3) . . . .
N1 C11 C12 C13 -176.9(3) . . . .
C16 C11 C12 C13 -53.5(4) . . . .
C11 C12 C13 C14 55.3(4) . . . .
C12 C13 C14 C15 -54.9(4) . . . .
C13 C14 C15 C16 53.9(4) . . . .
C14 C15 C16 C11 -53.6(4) . . . .
N1 C11 C16 C15 177.5(3) . . . .
C12 C11 C16 C15 53.2(4) . . . .
C1 N3 C17 C22 -134.5(3) . . . .
C1 N3 C17 C18 103.2(4) . . . .
N3 C17 C18 C19 176.6(3) . . . .
C22 C17 C18 C19 55.0(4) . . . .
C17 C18 C19 C20 -55.5(4) . . . .
C18 C19 C20 C21 55.7(5) . . . .
C19 C20 C21 C22 -56.2(4) . . . .
N3 C17 C22 C21 -175.7(3) . . . .
C18 C17 C22 C21 -54.7(4) . . . .
C20 C21 C22 C17 55.5(4) . . . .
C3 C2 C23 C24 66.9(4) . . . .
C1 C2 C23 C24 -108.4(4) . . . .
C3 C2 C23 C28 -113.8(4) . . . .
C1 C2 C23 C28 70.9(5) . . . .
C28 C23 C24 C25 -0.4(5) . . . .
C2 C23 C24 C25 178.8(3) . . . .
C23 C24 C25 C26 0.0(6) . . . .
C24 C25 C26 C27 -0.2(6) . . . .
C25 C26 C27 C28 0.7(6) . . . .
C26 C27 C28 C23 -1.2(6) . . . .
C24 C23 C28 C27 1.0(6) . . . .
C2 C23 C28 C27 -178.2(3) . . . .
